data_7002032
loop_
_publ_author_name
'Dei\&sler, Christine'
'Rominger, Frank'
'Kunz, Doris'

_publ_section_title
;
 Controlling the coordination modes of a new and highly flexible ligand
 bearing two N-heterocyclic carbene moieties at a bipyridine backbone
;
_journal_issue 35
_journal_name_full 'Dalton Transactions'
_journal_page_first 7152
_journal_paper_doi 10.1039/b907041a
_journal_year 2009
_chemical_formula_sum 'C18 H18 B2 F8 N6'
_chemical_formula_weight 492.00
_chemical_name_common '4 in manuscript'
_chemical_name_systematic
;
?
;
_space_group_IT_number 14
_symmetry_cell_setting monoclinic
_symmetry_space_group_name_Hall '-P 2ybc'
_symmetry_space_group_name_H-M 'P 1 21/c 1'
_atom_sites_solution_hydrogens geom
_atom_sites_solution_primary direct
_atom_sites_solution_secondary difmap
_audit_creation_method SHELXL-97
_cell_angle_alpha 90.00
_cell_angle_beta 108.4430(10)
_cell_angle_gamma 90.00
_cell_formula_units_Z 4
_cell_length_a 10.8786(3)
_cell_length_b 16.5990(4)
_cell_length_c 12.5729(4)
_cell_measurement_temperature 200(2)
_cell_volume 2153.73(11)
_computing_cell_refinement 'Bruker SMART'
_computing_data_collection 'Bruker SMART'
_computing_data_reduction 'Bruker SHELXTL'
_computing_molecular_graphics 'Bruker SHELXTL'
_computing_publication_material 'Bruker SHELXTL'
_computing_structure_refinement 'SHELXL-97 (Sheldrick, 1997)'
_computing_structure_solution 'SHELXS-97 (Sheldrick, 1990)'
_diffrn_ambient_temperature 200(2)
_diffrn_measured_fraction_theta_full 0.997
_diffrn_measured_fraction_theta_max 0.997
_diffrn_measurement_device_type 'Bruker Smart CCD'
_diffrn_measurement_method 'phi and omega scans'
_diffrn_radiation_monochromator graphite
_diffrn_radiation_source 'fine-focus sealed tube'
_diffrn_radiation_type MoK\a
_diffrn_radiation_wavelength 0.71073
_diffrn_reflns_av_R_equivalents 0.0581
_diffrn_reflns_av_sigmaI/netI 0.0407
_diffrn_reflns_limit_h_max 11
_diffrn_reflns_limit_h_min -11
_diffrn_reflns_limit_k_max 17
_diffrn_reflns_limit_k_min -17
_diffrn_reflns_limit_l_max 13
_diffrn_reflns_limit_l_min -13
_diffrn_reflns_number 12779
_diffrn_reflns_theta_full 22.12
_diffrn_reflns_theta_max 22.12
_diffrn_reflns_theta_min 1.97
_exptl_absorpt_coefficient_mu 0.141
_exptl_absorpt_correction_T_max 0.9902
_exptl_absorpt_correction_T_min 0.9430
_exptl_absorpt_correction_type multi-scan
_exptl_absorpt_process_details
;
Sheldrick, G. M. (2008). <i>SADABS</i>. University of G\"ottingen, Germany.
;
_exptl_crystal_colour colorless
_exptl_crystal_density_diffrn 1.517
_exptl_crystal_density_method 'not measured'
_exptl_crystal_description needle
_exptl_crystal_F_000 1000
_exptl_crystal_size_max .42
_exptl_crystal_size_mid .08
_exptl_crystal_size_min .07
_refine_diff_density_max 0.178
_refine_diff_density_min -0.181
_refine_diff_density_rms 0.042
_refine_ls_extinction_coef 0.0052(10)
_refine_ls_extinction_expression Fc^*^=kFc[1+0.001xFc^2^\l^3^/sin(2\q)]^-1/4^
_refine_ls_extinction_method SHELXL
_refine_ls_goodness_of_fit_ref 1.049
_refine_ls_hydrogen_treatment constr
_refine_ls_matrix_type full
_refine_ls_number_parameters 402
_refine_ls_number_reflns 2668
_refine_ls_number_restraints 436
_refine_ls_restrained_S_all 1.077
_refine_ls_R_factor_all 0.0687
_refine_ls_R_factor_gt 0.0456
_refine_ls_shift/su_max 0.001
_refine_ls_shift/su_mean 0.000
_refine_ls_structure_factor_coef Fsqd
_refine_ls_weighting_details 'calc w=1/[\s^2^(Fo^2^)+(0.0540P)^2^+1.1841P] where P=(Fo^2^+2Fc^2^)/3'
_refine_ls_weighting_scheme calc
_refine_ls_wR_factor_gt 0.1062
_refine_ls_wR_factor_ref 0.1225
_reflns_number_gt 1979
_reflns_number_total 2668
_reflns_threshold_expression >2sigma(I)
_cod_data_source_file b907041a.txt
_cod_data_source_block cd16
_cod_depositor_comments
;
The following automatic conversions were performed:
'_symmetry_cell_setting' value 'Monoclinic' changed to 'monoclinic'
according to '/home/saulius/struct/CIF-dictionaries/cif_core.dic'
dictionary named 'cif_core.dic' version 2.4.1 from 2010-06-29.

Automatic conversion script
Id: cif_fix_enum 1527 2010-12-29 10:47:43Z saulius 
;
_cod_original_cell_volume 2153.73(10)
_cod_original_sg_symbol_H-M P2(1)/c
_cod_database_code 7002032

loop_
_symmetry_equiv_pos_as_xyz
'x, y, z'
'-x, y+1/2, -z+1/2'
'-x, -y, -z'
'x, -y-1/2, z-1/2'

loop_
_atom_site_label
_atom_site_type_symbol
_atom_site_fract_x
_atom_site_fract_y
_atom_site_fract_z
_atom_site_U_iso_or_equiv
_atom_site_adp_type
_atom_site_occupancy
_atom_site_symmetry_multiplicity
_atom_site_calc_flag
_atom_site_refinement_flags
_atom_site_disorder_assembly
_atom_site_disorder_group
C1_1 C 0.0427(3) 0.10058(19) 0.5715(3) 0.0505(9) Uani 1 1 d . . .
H1_1 H -0.0016 0.0976 0.6255 0.061 Uiso 1 1 calc R . .
C2_1 C 0.1143(3) 0.16821(19) 0.5647(3) 0.0565(9) Uani 1 1 d . . .
H2_1 H 0.1197 0.2120 0.6147 0.068 Uiso 1 1 calc R . .
C3_1 C 0.1775(3) 0.17223(19) 0.4858(3) 0.0499(9) Uani 1 1 d . . .
H3_1 H 0.2267 0.2181 0.4789 0.060 Uiso 1 1 calc R . .
C4_1 C 0.1652(3) 0.10571(18) 0.4171(2) 0.0414(8) Uani 1 1 d . . .
N5_1 N 0.0986(2) 0.03956(14) 0.4213(2) 0.0406(6) Uani 1 1 d . . .
C15_1 C 0.0370(3) 0.03745(18) 0.4985(2) 0.0398(7) Uani 1 1 d . . .
C21_1 C 0.2206(3) 0.04252(19) 0.2614(3) 0.0451(8) Uani 1 1 d . . .
H21_1 H 0.1757 -0.0067 0.2608 0.054 Uiso 1 1 calc R . .
N22_1 N 0.2274(2) 0.10406(14) 0.3320(2) 0.0417(7) Uani 1 1 d . . .
C23_1 C 0.3018(3) 0.1640(2) 0.3059(3) 0.0531(9) Uani 1 1 d . . .
H23_1 H 0.3235 0.2145 0.3426 0.064 Uiso 1 1 calc R . .
C24_1 C 0.3371(3) 0.1374(2) 0.2194(3) 0.0559(9) Uani 1 1 d . . .
H24_1 H 0.3880 0.1659 0.1828 0.067 Uiso 1 1 calc R . .
N25_1 N 0.2864(2) 0.06129(16) 0.1929(2) 0.0486(7) Uani 1 1 d . . .
C26_1 C 0.2989(4) 0.0104(2) 0.1005(3) 0.0637(10) Uani 1 1 d . . .
H26A_1 H 0.2833 -0.0460 0.1152 0.096 Uiso 1 1 calc R . .
H26B_1 H 0.3864 0.0160 0.0951 0.096 Uiso 1 1 calc R . .
H26C_1 H 0.2352 0.0275 0.0298 0.096 Uiso 1 1 calc R . .
B1_1 B 0.0324(7) 0.3744(4) 0.3743(6) 0.0502(19) Uani 0.748(16) 1 d PDU A 1
F1_1 F -0.1023(4) 0.3778(3) 0.3376(9) 0.095(2) Uani 0.748(16) 1 d PDU A 1
F2_1 F 0.0695(5) 0.3130(2) 0.3160(4) 0.0697(17) Uani 0.748(16) 1 d PDU A 1
F3_1 F 0.0764(9) 0.3559(3) 0.4864(5) 0.0675(17) Uani 0.748(16) 1 d PDU A 1
F4_1 F 0.0785(7) 0.4475(3) 0.3540(5) 0.0770(17) Uani 0.748(16) 1 d PDU A 1
B1B_1 B 0.9647(19) 0.6174(15) -0.3644(18) 0.078(6) Uani 0.252(16) 1 d PDU A 2
F1B_1 F 0.965(3) 0.6442(16) -0.4669(18) 0.119(9) Uani 0.252(16) 1 d PDU A 2
F2B_1 F 0.938(3) 0.5371(15) -0.373(2) 0.194(12) Uani 0.252(16) 1 d PDU A 2
F3B_1 F 1.0829(19) 0.6294(10) -0.2842(14) 0.079(4) Uani 0.252(16) 1 d PDU A 2
F4B_1 F 0.868(3) 0.652(3) -0.3316(19) 0.199(13) Uani 0.252(16) 1 d PDU A 2
C1_2 C 0.4906(3) -0.0873(2) 0.4014(3) 0.0522(9) Uani 1 1 d . . .
H1_2 H 0.4377 -0.1239 0.4256 0.063 Uiso 1 1 calc R . .
C2_2 C 0.5362(3) -0.1070(2) 0.3143(3) 0.0575(9) Uani 1 1 d . . .
H2_2 H 0.5157 -0.1579 0.2783 0.069 Uiso 1 1 calc R . .
C3_2 C 0.6120(3) -0.05261(19) 0.2794(3) 0.0517(9) Uani 1 1 d . . .
H3_2 H 0.6434 -0.0641 0.2186 0.062 Uiso 1 1 calc R . .
C4_2 C 0.6396(3) 0.01936(18) 0.3375(3) 0.0404(8) Uani 1 1 d . . .
N5_2 N 0.5982(2) 0.04016(14) 0.4214(2) 0.0414(7) Uani 1 1 d . . .
C15_2 C 0.5230(3) -0.01306(18) 0.4533(2) 0.0405(8) Uani 1 1 d . . .
C21_2 C 0.7825(3) 0.0726(2) 0.2353(3) 0.0466(8) Uani 1 1 d . . .
H21_2 H 0.7900 0.0247 0.1965 0.056 Uiso 1 1 calc R . .
N22_2 N 0.7164(2) 0.08039(15) 0.3075(2) 0.0423(7) Uani 1 1 d . . .
C23_2 C 0.7280(3) 0.15904(19) 0.3456(3) 0.0552(9) Uani 1 1 d . . .
H23_2 H 0.6908 0.1816 0.3978 0.066 Uiso 1 1 calc R . .
C24_2 C 0.8019(3) 0.1970(2) 0.2943(3) 0.0579(9) Uani 1 1 d . . .
H24_2 H 0.8266 0.2521 0.3033 0.069 Uiso 1 1 calc R . .
N25_2 N 0.8360(2) 0.14269(16) 0.2267(2) 0.0490(7) Uani 1 1 d . . .
C26_2 C 0.9105(4) 0.1601(2) 0.1500(3) 0.0662(10) Uani 1 1 d . . .
H26A_2 H 0.9357 0.1093 0.1227 0.099 Uiso 1 1 calc R . .
H26B_2 H 0.9884 0.1908 0.1898 0.099 Uiso 1 1 calc R . .
H26C_2 H 0.8571 0.1917 0.0862 0.099 Uiso 1 1 calc R . .
B1_2 B 0.5223(8) 0.3259(6) 0.5037(8) 0.041(2) Uani 0.625(14) 1 d PDU B 1
F1_2 F 0.5964(8) 0.2950(4) 0.4473(7) 0.121(2) Uani 0.625(14) 1 d PDU B 1
F2_2 F 0.5346(9) 0.2845(4) 0.5990(5) 0.093(2) Uani 0.625(14) 1 d PDU B 1
F3_2 F 0.3963(4) 0.3293(3) 0.4392(7) 0.090(2) Uani 0.625(14) 1 d PDU B 1
F4_2 F 0.5657(14) 0.4027(6) 0.5325(13) 0.098(4) Uani 0.625(14) 1 d PDU B 1
B1B_2 B 0.5360(14) 0.3141(10) 0.5100(12) 0.053(4) Uani 0.375(14) 1 d PDU B 2
F1B_2 F 0.4559(15) 0.2733(5) 0.5566(13) 0.089(4) Uani 0.375(14) 1 d PDU B 2
F2B_2 F 0.469(2) 0.3159(7) 0.3986(7) 0.140(8) Uani 0.375(14) 1 d PDU B 2
F3B_2 F 0.6420(8) 0.2662(7) 0.5271(15) 0.113(6) Uani 0.375(14) 1 d PDU B 2
F4B_2 F 0.5576(19) 0.3900(9) 0.5562(19) 0.073(3) Uani 0.375(14) 1 d PDU B 2

loop_
_atom_site_aniso_label
_atom_site_aniso_U_11
_atom_site_aniso_U_22
_atom_site_aniso_U_33
_atom_site_aniso_U_23
_atom_site_aniso_U_13
_atom_site_aniso_U_12
C1_1 0.054(2) 0.050(2) 0.053(2) -0.0038(17) 0.0244(18) -0.0039(17)
C2_1 0.067(2) 0.045(2) 0.066(2) -0.0097(17) 0.032(2) -0.0051(18)
C3_1 0.054(2) 0.0427(19) 0.056(2) -0.0029(17) 0.0215(18) -0.0065(16)
C4_1 0.0382(18) 0.050(2) 0.0352(18) 0.0078(15) 0.0100(15) 0.0033(15)
N5_1 0.0369(15) 0.0407(15) 0.0426(15) 0.0047(12) 0.0104(13) -0.0025(12)
C15_1 0.0364(18) 0.0423(18) 0.0396(18) 0.0052(15) 0.0106(15) 0.0015(14)
C21_1 0.0445(19) 0.0450(19) 0.046(2) 0.0023(17) 0.0141(17) -0.0035(15)
N22_1 0.0416(15) 0.0414(15) 0.0405(15) 0.0049(13) 0.0106(13) -0.0039(12)
C23_1 0.055(2) 0.051(2) 0.055(2) 0.0030(17) 0.0205(18) -0.0132(17)
C24_1 0.058(2) 0.058(2) 0.053(2) 0.0093(18) 0.0201(19) -0.0117(18)
N25_1 0.0480(17) 0.0598(19) 0.0384(16) 0.0034(13) 0.0141(14) 0.0001(14)
C26_1 0.067(2) 0.078(3) 0.047(2) -0.0020(19) 0.0185(19) 0.007(2)
B1_1 0.056(5) 0.042(4) 0.049(5) 0.006(4) 0.011(4) -0.007(4)
F1_1 0.060(2) 0.057(2) 0.159(6) 0.004(3) 0.024(3) 0.0013(17)
F2_1 0.092(3) 0.064(2) 0.058(2) -0.0041(16) 0.029(2) 0.0065(18)
F3_1 0.103(4) 0.051(2) 0.059(2) 0.0095(18) 0.039(2) -0.003(2)
F4_1 0.107(4) 0.066(3) 0.059(3) 0.0088(19) 0.027(3) -0.040(2)
B1B_1 0.083(14) 0.094(14) 0.077(16) 0.00(2) 0.054(10) -0.026(19)
F1B_1 0.14(2) 0.155(17) 0.091(9) 0.046(12) 0.069(10) 0.034(12)
F2B_1 0.17(2) 0.102(12) 0.20(2) 0.071(11) -0.096(14) -0.058(11)
F3B_1 0.090(8) 0.055(7) 0.098(9) 0.003(6) 0.040(7) -0.016(6)
F4B_1 0.138(14) 0.38(3) 0.112(14) 0.108(19) 0.081(12) 0.14(2)
C1_2 0.056(2) 0.047(2) 0.058(2) 0.0035(17) 0.0244(18) -0.0003(17)
C2_2 0.072(2) 0.045(2) 0.061(2) -0.0069(17) 0.028(2) -0.0041(18)
C3_2 0.063(2) 0.049(2) 0.050(2) -0.0004(17) 0.0270(18) 0.0005(17)
C4_2 0.0367(18) 0.0430(19) 0.0411(18) 0.0067(15) 0.0117(15) 0.0048(14)
N5_2 0.0365(15) 0.0448(15) 0.0440(16) 0.0044(12) 0.0142(13) 0.0047(12)
C15_2 0.0365(18) 0.0412(19) 0.0428(18) 0.0064(15) 0.0112(15) 0.0061(15)
C21_2 0.049(2) 0.048(2) 0.047(2) 0.0044(15) 0.0203(17) 0.0029(16)
N22_2 0.0418(15) 0.0442(16) 0.0430(15) 0.0027(12) 0.0165(13) 0.0011(12)
C23_2 0.062(2) 0.048(2) 0.063(2) -0.0108(18) 0.0294(19) -0.0064(17)
C24_2 0.062(2) 0.051(2) 0.066(2) -0.0021(18) 0.028(2) -0.0062(18)
N25_2 0.0446(16) 0.0554(18) 0.0501(17) 0.0049(14) 0.0194(14) 0.0018(14)
C26_2 0.065(2) 0.076(3) 0.068(2) 0.010(2) 0.036(2) -0.004(2)
B1_2 0.048(6) 0.039(5) 0.042(7) 0.003(5) 0.022(5) 0.006(4)
F1_2 0.135(5) 0.156(5) 0.099(6) 0.004(4) 0.074(5) 0.065(5)
F2_2 0.121(5) 0.086(3) 0.076(3) 0.034(3) 0.038(3) 0.003(4)
F3_2 0.062(3) 0.083(3) 0.105(4) -0.011(3) -0.002(2) -0.010(2)
F4_2 0.104(5) 0.062(3) 0.114(8) 0.000(3) 0.015(4) -0.039(3)
B1B_2 0.056(10) 0.062(10) 0.042(9) -0.012(10) 0.018(8) -0.015(6)
F1B_2 0.114(8) 0.071(4) 0.116(8) -0.021(5) 0.084(8) -0.020(5)
F2B_2 0.227(19) 0.103(7) 0.049(5) 0.011(4) -0.014(6) -0.052(9)
F3B_2 0.065(5) 0.102(7) 0.170(13) -0.064(7) 0.034(6) -0.002(4)
F4B_2 0.073(7) 0.060(6) 0.083(7) -0.022(7) 0.021(5) -0.010(5)

loop_
_atom_type_symbol
_atom_type_description
_atom_type_scat_dispersion_real
_atom_type_scat_dispersion_imag
_atom_type_scat_source
C C 0.0033 0.0016 'International Tables Vol C Tables 4.2.6.8 and 6.1.1.4'
H H 0.0000 0.0000 'International Tables Vol C Tables 4.2.6.8 and 6.1.1.4'
B B 0.0013 0.0007 'International Tables Vol C Tables 4.2.6.8 and 6.1.1.4'
N N 0.0061 0.0033 'International Tables Vol C Tables 4.2.6.8 and 6.1.1.4'
F F 0.0171 0.0103 'International Tables Vol C Tables 4.2.6.8 and 6.1.1.4'

loop_
_geom_angle_atom_site_label_1
_geom_angle_atom_site_label_2
_geom_angle_atom_site_label_3
_geom_angle
_geom_angle_site_symmetry_1
_geom_angle_site_symmetry_3
_geom_angle_publ_flag
C15_1 C1_1 C2_1 118.8(3) . . ?
C3_1 C2_1 C1_1 120.2(3) . . ?
C2_1 C3_1 C4_1 116.1(3) . . ?
N5_1 C4_1 C3_1 125.7(3) . . ?
N5_1 C4_1 N22_1 114.0(3) . . ?
C3_1 C4_1 N22_1 120.4(3) . . ?
C4_1 N5_1 C15_1 117.0(3) . . ?
N5_1 C15_1 C1_1 122.2(3) . . ?
N5_1 C15_1 C15_1 115.9(3) . 3_556 ?
C1_1 C15_1 C15_1 121.9(3) . 3_556 ?
N25_1 C21_1 N22_1 109.0(3) . . ?
C21_1 N22_1 C23_1 107.7(3) . . ?
C21_1 N22_1 C4_1 124.6(3) . . ?
C23_1 N22_1 C4_1 127.7(3) . . ?
C24_1 C23_1 N22_1 107.2(3) . . ?
C23_1 C24_1 N25_1 107.6(3) . . ?
C21_1 N25_1 C24_1 108.5(3) . . ?
C21_1 N25_1 C26_1 125.6(3) . . ?
C24_1 N25_1 C26_1 125.9(3) . . ?
F4_1 B1_1 F3_1 111.1(6) . . ?
F4_1 B1_1 F2_1 111.6(6) . . ?
F3_1 B1_1 F2_1 108.2(6) . . ?
F4_1 B1_1 F1_1 108.2(6) . . ?
F3_1 B1_1 F1_1 109.7(6) . . ?
F2_1 B1_1 F1_1 107.9(5) . . ?
F2B_1 B1B_1 F1B_1 107.9(17) . . ?
F2B_1 B1B_1 F4B_1 105.6(17) . . ?
F1B_1 B1B_1 F4B_1 112.2(18) . . ?
F2B_1 B1B_1 F3B_1 109.3(17) . . ?
F1B_1 B1B_1 F3B_1 111.4(17) . . ?
F4B_1 B1B_1 F3B_1 110.2(16) . . ?
C2_2 C1_2 C15_2 118.9(3) . . ?
C1_2 C2_2 C3_2 119.8(3) . . ?
C4_2 C3_2 C2_2 116.6(3) . . ?
N5_2 C4_2 C3_2 125.3(3) . . ?
N5_2 C4_2 N22_2 113.6(3) . . ?
C3_2 C4_2 N22_2 121.2(3) . . ?
C4_2 N5_2 C15_2 117.4(3) . . ?
N5_2 C15_2 C1_2 122.0(3) . . ?
N5_2 C15_2 C15_2 115.7(3) . 3_656 ?
C1_2 C15_2 C15_2 122.3(3) . 3_656 ?
N25_2 C21_2 N22_2 108.5(3) . . ?
C21_2 N22_2 C23_2 108.5(3) . . ?
C21_2 N22_2 C4_2 126.5(3) . . ?
C23_2 N22_2 C4_2 124.9(3) . . ?
C24_2 C23_2 N22_2 106.3(3) . . ?
C23_2 C24_2 N25_2 108.2(3) . . ?
C21_2 N25_2 C24_2 108.5(3) . . ?
C21_2 N25_2 C26_2 125.1(3) . . ?
C24_2 N25_2 C26_2 126.3(3) . . ?
F1_2 B1_2 F2_2 111.7(7) . . ?
F1_2 B1_2 F3_2 111.4(7) . . ?
F2_2 B1_2 F3_2 110.5(7) . . ?
F1_2 B1_2 F4_2 106.4(9) . . ?
F2_2 B1_2 F4_2 108.1(8) . . ?
F3_2 B1_2 F4_2 108.5(9) . . ?
F2B_2 B1B_2 F3B_2 109.2(12) . . ?
F2B_2 B1B_2 F1B_2 104.1(11) . . ?
F3B_2 B1B_2 F1B_2 105.4(11) . . ?
F2B_2 B1B_2 F4B_2 112.3(14) . . ?
F3B_2 B1B_2 F4B_2 116.4(13) . . ?
F1B_2 B1B_2 F4B_2 108.5(12) . . ?

loop_
_geom_bond_atom_site_label_1
_geom_bond_atom_site_label_2
_geom_bond_distance
_geom_bond_site_symmetry_2
_geom_bond_publ_flag
C1_1 C15_1 1.381(4) . ?
C1_1 C2_1 1.384(4) . ?
C2_1 C3_1 1.376(4) . ?
C3_1 C4_1 1.382(4) . ?
C4_1 N5_1 1.325(4) . ?
C4_1 N22_1 1.436(4) . ?
N5_1 C15_1 1.344(4) . ?
C15_1 C15_1 1.488(6) 3_556 ?
C21_1 N25_1 1.320(4) . ?
C21_1 N22_1 1.340(4) . ?
N22_1 C23_1 1.385(4) . ?
C23_1 C24_1 1.338(4) . ?
C24_1 N25_1 1.377(4) . ?
N25_1 C26_1 1.476(4) . ?
B1_1 F4_1 1.367(7) . ?
B1_1 F3_1 1.373(7) . ?
B1_1 F2_1 1.388(7) . ?
B1_1 F1_1 1.391(7) . ?
B1B_1 F2B_1 1.362(14) . ?
B1B_1 F1B_1 1.364(14) . ?
B1B_1 F4B_1 1.368(14) . ?
B1B_1 F3B_1 1.374(14) . ?
C1_2 C2_2 1.377(4) . ?
C1_2 C15_2 1.386(4) . ?
C2_2 C3_2 1.385(4) . ?
C3_2 C4_2 1.383(4) . ?
C4_2 N5_2 1.318(4) . ?
C4_2 N22_2 1.437(4) . ?
N5_2 C15_2 1.348(4) . ?
C15_2 C15_2 1.479(6) 3_656 ?
C21_2 N25_2 1.320(4) . ?
C21_2 N22_2 1.332(4) . ?
N22_2 C23_2 1.382(4) . ?
C23_2 C24_2 1.337(4) . ?
C24_2 N25_2 1.368(4) . ?
N25_2 C26_2 1.471(4) . ?
B1_2 F1_2 1.333(8) . ?
B1_2 F2_2 1.351(9) . ?
B1_2 F3_2 1.355(9) . ?
B1_2 F4_2 1.369(9) . ?
B1B_2 F2B_2 1.360(13) . ?
B1B_2 F3B_2 1.361(13) . ?
B1B_2 F1B_2 1.373(13) . ?
B1B_2 F4B_2 1.377(12) . ?

loop_
_geom_torsion_atom_site_label_1
_geom_torsion_atom_site_label_2
_geom_torsion_atom_site_label_3
_geom_torsion_atom_site_label_4
_geom_torsion
_geom_torsion_site_symmetry_1
_geom_torsion_site_symmetry_2
_geom_torsion_site_symmetry_3
_geom_torsion_site_symmetry_4
_geom_torsion_publ_flag
C15_1 C1_1 C2_1 C3_1 0.5(5) . . . . ?
C1_1 C2_1 C3_1 C4_1 -0.5(5) . . . . ?
C2_1 C3_1 C4_1 N5_1 0.0(5) . . . . ?
C2_1 C3_1 C4_1 N22_1 180.0(3) . . . . ?
C3_1 C4_1 N5_1 C15_1 0.5(4) . . . . ?
N22_1 C4_1 N5_1 C15_1 -179.5(2) . . . . ?
C4_1 N5_1 C15_1 C1_1 -0.5(4) . . . . ?
C4_1 N5_1 C15_1 C15_1 180.0(3) . . . 3_556 ?
C2_1 C1_1 C15_1 N5_1 0.1(5) . . . . ?
C2_1 C1_1 C15_1 C15_1 179.5(3) . . . 3_556 ?
N25_1 C21_1 N22_1 C23_1 -0.2(3) . . . . ?
N25_1 C21_1 N22_1 C4_1 178.7(2) . . . . ?
N5_1 C4_1 N22_1 C21_1 0.3(4) . . . . ?
C3_1 C4_1 N22_1 C21_1 -179.7(3) . . . . ?
N5_1 C4_1 N22_1 C23_1 179.0(3) . . . . ?
C3_1 C4_1 N22_1 C23_1 -1.0(4) . . . . ?
C21_1 N22_1 C23_1 C24_1 0.5(4) . . . . ?
C4_1 N22_1 C23_1 C24_1 -178.3(3) . . . . ?
N22_1 C23_1 C24_1 N25_1 -0.7(4) . . . . ?
N22_1 C21_1 N25_1 C24_1 -0.2(3) . . . . ?
N22_1 C21_1 N25_1 C26_1 -178.0(3) . . . . ?
C23_1 C24_1 N25_1 C21_1 0.6(4) . . . . ?
C23_1 C24_1 N25_1 C26_1 178.3(3) . . . . ?
C15_2 C1_2 C2_2 C3_2 -0.7(5) . . . . ?
C1_2 C2_2 C3_2 C4_2 1.3(5) . . . . ?
C2_2 C3_2 C4_2 N5_2 -1.0(5) . . . . ?
C2_2 C3_2 C4_2 N22_2 -179.4(3) . . . . ?
C3_2 C4_2 N5_2 C15_2 0.1(4) . . . . ?
N22_2 C4_2 N5_2 C15_2 178.6(2) . . . . ?
C4_2 N5_2 C15_2 C1_2 0.5(4) . . . . ?
C4_2 N5_2 C15_2 C15_2 -179.1(3) . . . 3_656 ?
C2_2 C1_2 C15_2 N5_2 -0.3(5) . . . . ?
C2_2 C1_2 C15_2 C15_2 179.4(3) . . . 3_656 ?
N25_2 C21_2 N22_2 C23_2 0.4(3) . . . . ?
N25_2 C21_2 N22_2 C4_2 177.4(3) . . . . ?
N5_2 C4_2 N22_2 C21_2 171.8(3) . . . . ?
C3_2 C4_2 N22_2 C21_2 -9.6(4) . . . . ?
N5_2 C4_2 N22_2 C23_2 -11.7(4) . . . . ?
C3_2 C4_2 N22_2 C23_2 166.9(3) . . . . ?
C21_2 N22_2 C23_2 C24_2 0.0(4) . . . . ?
C4_2 N22_2 C23_2 C24_2 -177.0(3) . . . . ?
N22_2 C23_2 C24_2 N25_2 -0.4(4) . . . . ?
N22_2 C21_2 N25_2 C24_2 -0.6(4) . . . . ?
N22_2 C21_2 N25_2 C26_2 -176.2(3) . . . . ?
C23_2 C24_2 N25_2 C21_2 0.7(4) . . . . ?
C23_2 C24_2 N25_2 C26_2 176.1(3) . . . . ?
